data_4317819
loop_
_publ_author_name
'Glen G. Briand'
'Tristram Chivers'
'Gabriele Schatte'

_publ_contact_author_address
; Department of Chemistry
   University of Calgary
   Calgary Alberta T2N 1N4
   Canada
;
_publ_contact_author_email chivers@ucalgary.ca
_publ_contact_author_fax '001 403 289 9488'
_publ_contact_author_name 'Dr Tristram Chivers'
_publ_contact_author_phone '001 403 220 5741'
_publ_section_title
;
 Redox Chemistry of Tellurium Bis(tert-butylamido)cyclodiphosph(V)azane
 Disulfide and Diselenide Systems: A Spectroscopic and Structural Study
;
_journal_name_full 'Inorganic Chemistry'
_journal_page_first 1958
_journal_page_last 1965
_journal_paper_doi 10.1021/ic011151l
_journal_volume 41
_journal_year 2002
_chemical_formula_moiety 'C32 H74 N8 P4 S4 Te, C3H7'
_chemical_formula_sum 'C35 H81 N8 P4 S4 Te'
_chemical_formula_weight 993.80
_chemical_name_systematic
;
  ?
;
_space_group_IT_number 62
_symmetry_cell_setting orthorhombic
_symmetry_space_group_name_Hall '-P 2ac 2n'
_symmetry_space_group_name_H-M 'P n m a'
_atom_sites_solution_hydrogens geom
_atom_sites_solution_primary direct
_atom_sites_solution_secondary difmap
_cell_angle_alpha 90.00
_cell_angle_beta 90.00
_cell_angle_gamma 90.00
_cell_formula_units_Z 4
_cell_length_a 15.456(2)
_cell_length_b 26.520(4)
_cell_length_c 14.061(2)
_cell_measurement_reflns_used 5557
_cell_measurement_temperature 193(2)
_cell_volume 5763.5(14)
_computing_cell_refinement 'Bruker SMART'
_computing_data_collection 'Bruker SMART'
_computing_data_reduction 'Bruker SHELXTL'
_computing_molecular_graphics 'Bruker SHELXTL'
_computing_publication_material WinGX-1.63
_computing_structure_refinement 'SHELXL-97 (Sheldrick, 1997)'
_computing_structure_solution 'SHELXS-97 (Sheldrick, 1990)'
_diffrn_ambient_temperature 193(2)
_diffrn_measured_fraction_theta_full 1.000
_diffrn_measured_fraction_theta_max 1.000
_diffrn_measurement_device_type 'CCD area detector'
_diffrn_measurement_method 'omega scans'
_diffrn_radiation_monochromator graphite
_diffrn_radiation_source 'fine-focus sealed tube'
_diffrn_radiation_type MoK\a
_diffrn_radiation_wavelength 0.71073
_diffrn_reflns_av_R_equivalents 0.0611
_diffrn_reflns_av_sigmaI/netI 0.0339
_diffrn_reflns_limit_h_max 19
_diffrn_reflns_limit_h_min 0
_diffrn_reflns_limit_k_max 33
_diffrn_reflns_limit_k_min 0
_diffrn_reflns_limit_l_max 17
_diffrn_reflns_limit_l_min 0
_diffrn_reflns_number 43581
_diffrn_reflns_theta_full 26.37
_diffrn_reflns_theta_max 26.37
_diffrn_reflns_theta_min 1.64
_diffrn_standards_decay_% 'no decay'
_exptl_absorpt_coefficient_mu 0.801
_exptl_absorpt_correction_T_max 0.8563
_exptl_absorpt_correction_T_min 0.7894
_exptl_absorpt_correction_type empirical
_exptl_absorpt_process_details
;SADABS, V 2.01, Software for Area-Detector Absorption
   Corrections; Bruker AXS Inc., Madison, WI, 2000.
;
_exptl_crystal_colour dark-red
_exptl_crystal_density_diffrn 1.145
_exptl_crystal_density_method 'not measured'
_exptl_crystal_description prism
_exptl_crystal_F_000 2092
_exptl_crystal_size_max 0.31
_exptl_crystal_size_mid 0.22
_exptl_crystal_size_min 0.20
_refine_diff_density_max 1.082
_refine_diff_density_min -0.314
_refine_diff_density_rms 0.116
_refine_ls_extinction_method none
_refine_ls_goodness_of_fit_ref 1.153
_refine_ls_hydrogen_treatment mixed
_refine_ls_matrix_type full
_refine_ls_number_parameters 241
_refine_ls_number_reflns 6018
_refine_ls_number_restraints 9
_refine_ls_restrained_S_all 1.153
_refine_ls_R_factor_all 0.0768
_refine_ls_R_factor_gt 0.0493
_refine_ls_shift/su_max 0.000
_refine_ls_shift/su_mean 0.000
_refine_ls_structure_factor_coef Fsqd
_refine_ls_weighting_details 'calc w=1/[\s^2^(Fo^2^)+(0.0737P)^2^+8.1839P] where P=(Fo^2^+2Fc^2^)/3'
_refine_ls_weighting_scheme calc
_refine_ls_wR_factor_gt 0.1449
_refine_ls_wR_factor_ref 0.1594
_reflns_number_gt 4340
_reflns_number_total 6018
_reflns_threshold_expression >2sigma(I)
_cod_data_source_file ic011151l_5.cif
_cod_data_source_block 6a
_cod_database_code 4317819

loop_
_symmetry_equiv_pos_as_xyz
'x, y, z'
'-x+1/2, -y, z+1/2'
'x+1/2, -y+1/2, -z+1/2'
'-x, y+1/2, -z'
'-x, -y, -z'
'x-1/2, y, -z-1/2'
'-x-1/2, y-1/2, z-1/2'
'x, -y-1/2, z'

loop_
_atom_site_label
_atom_site_type_symbol
_atom_site_fract_x
_atom_site_fract_y
_atom_site_fract_z
_atom_site_U_iso_or_equiv
_atom_site_adp_type
_atom_site_occupancy
_atom_site_symmetry_multiplicity
_atom_site_calc_flag
_atom_site_refinement_flags
_atom_site_disorder_assembly
_atom_site_disorder_group
Te1 Te 0.79100(3) 0.2500 0.50478(3) 0.03669(15) Uani 1 2 d S . .
S1 S 0.71853(9) 0.18717(4) 0.61468(9) 0.0444(3) Uani 1 1 d . . .
S2 S 0.68017(9) 0.02020(5) 0.70202(9) 0.0465(3) Uani 1 1 d . . .
P1 P 0.77397(8) 0.13075(4) 0.53797(9) 0.0345(3) Uani 1 1 d . . .
P2 P 0.74703(8) 0.04155(4) 0.59317(8) 0.0346(3) Uani 1 1 d . . .
N1 N 0.7042(2) 0.08278(14) 0.5143(2) 0.0336(8) Uani 1 1 d . . .
N2 N 0.8231(2) 0.08739(14) 0.6069(3) 0.0374(9) Uani 1 1 d . . .
N3 N 0.8230(3) 0.15957(13) 0.4580(3) 0.0375(9) Uani 1 1 d . . .
N4 N 0.7885(2) -0.00507(14) 0.5330(3) 0.0385(9) Uani 1 1 d . . .
H4N H 0.8167 0.0049 0.4819 0.046 Uiso 1 1 calc R . .
C10 C 0.6164(3) 0.08402(18) 0.4690(3) 0.0405(11) Uani 1 1 d . . .
C11 C 0.5990(4) 0.0326(2) 0.4268(4) 0.0581(15) Uani 1 1 d . . .
H11A H 0.6450 0.0241 0.3816 0.070 Uiso 1 1 calc R . .
H11B H 0.5432 0.0330 0.3937 0.070 Uiso 1 1 calc R . .
H11C H 0.5974 0.0074 0.4777 0.070 Uiso 1 1 calc R . .
C12 C 0.5470(3) 0.0974(2) 0.5427(4) 0.0521(13) Uani 1 1 d . . .
H12A H 0.5589 0.1310 0.5688 0.063 Uiso 1 1 calc R . .
H12B H 0.5479 0.0725 0.5942 0.063 Uiso 1 1 calc R . .
H12C H 0.4900 0.0973 0.5123 0.063 Uiso 1 1 calc R . .
C13 C 0.6174(4) 0.1242(2) 0.3904(4) 0.0547(14) Uani 1 1 d . . .
H13A H 0.6272 0.1575 0.4188 0.066 Uiso 1 1 calc R . .
H13B H 0.5616 0.1242 0.3571 0.066 Uiso 1 1 calc R . .
H13C H 0.6638 0.1167 0.3451 0.066 Uiso 1 1 calc R . .
C20 C 0.8911(3) 0.0937(2) 0.6819(3) 0.0474(12) Uani 1 1 d . . .
C21 C 0.8491(4) 0.1070(3) 0.7775(4) 0.0712(18) Uani 1 1 d . . .
H21A H 0.8170 0.1387 0.7713 0.085 Uiso 1 1 calc R . .
H21B H 0.8941 0.1108 0.8261 0.085 Uiso 1 1 calc R . .
H21C H 0.8093 0.0800 0.7963 0.085 Uiso 1 1 calc R . .
C22 C 0.9408(4) 0.0444(2) 0.6899(4) 0.0639(16) Uani 1 1 d . . .
H22A H 0.9012 0.0174 0.7091 0.077 Uiso 1 1 calc R . .
H22B H 0.9866 0.0479 0.7376 0.077 Uiso 1 1 calc R . .
H22C H 0.9666 0.0361 0.6282 0.077 Uiso 1 1 calc R . .
C23 C 0.9514(4) 0.1363(2) 0.6522(4) 0.0571(14) Uani 1 1 d . . .
H23A H 0.9188 0.1679 0.6487 0.069 Uiso 1 1 calc R . .
H23B H 0.9763 0.1287 0.5897 0.069 Uiso 1 1 calc R . .
H23C H 0.9980 0.1396 0.6990 0.069 Uiso 1 1 calc R . .
C30 C 0.8774(3) 0.14414(17) 0.3759(3) 0.0420(11) Uani 1 1 d . . .
C31 C 0.8876(4) 0.08646(18) 0.3694(4) 0.0604(16) Uani 1 1 d . . .
H31A H 0.8305 0.0709 0.3616 0.072 Uiso 1 1 calc R . .
H31B H 0.9146 0.0738 0.4278 0.072 Uiso 1 1 calc R . .
H31C H 0.9241 0.0780 0.3147 0.072 Uiso 1 1 calc R . .
C32 C 0.9673(3) 0.1680(2) 0.3882(4) 0.0556(14) Uani 1 1 d . . .
H32A H 0.9943 0.1549 0.4462 0.067 Uiso 1 1 calc R . .
H32B H 0.9614 0.2047 0.3930 0.067 Uiso 1 1 calc R . .
H32C H 1.0034 0.1596 0.3331 0.067 Uiso 1 1 calc R . .
C33 C 0.8363(4) 0.1647(2) 0.2858(4) 0.0627(16) Uani 1 1 d . . .
H33A H 0.7796 0.1489 0.2764 0.075 Uiso 1 1 calc R . .
H33B H 0.8736 0.1572 0.2313 0.075 Uiso 1 1 calc R . .
H33C H 0.8291 0.2013 0.2916 0.075 Uiso 1 1 calc R . .
C40 C 0.7892(3) -0.06126(17) 0.5455(4) 0.0436(11) Uani 1 1 d . . .
C41 C 0.6977(4) -0.0832(2) 0.5390(4) 0.0530(13) Uani 1 1 d . . .
H41A H 0.6631 -0.0711 0.5926 0.064 Uiso 1 1 calc R . .
H41B H 0.7008 -0.1201 0.5409 0.064 Uiso 1 1 calc R . .
H41C H 0.6708 -0.0725 0.4792 0.064 Uiso 1 1 calc R . .
C42 C 0.8311(4) -0.0762(2) 0.6400(4) 0.0596(15) Uani 1 1 d . . .
H42A H 0.7951 -0.0642 0.6927 0.072 Uiso 1 1 calc R . .
H42B H 0.8887 -0.0609 0.6444 0.072 Uiso 1 1 calc R . .
H42C H 0.8363 -0.1130 0.6432 0.072 Uiso 1 1 calc R . .
C43 C 0.8439(4) -0.0813(2) 0.4632(4) 0.0572(14) Uani 1 1 d . . .
H43A H 0.8165 -0.0722 0.4027 0.069 Uiso 1 1 calc R . .
H43B H 0.8484 -0.1181 0.4679 0.069 Uiso 1 1 calc R . .
H43C H 0.9018 -0.0664 0.4661 0.069 Uiso 1 1 calc R . .
C1S C 0.1086(12) 0.2500 0.6231(18) 0.124(9) Uiso 0.50 2 d SPD . .
H1S1 H 0.0775 0.2822 0.6237 0.149 Uiso 0.25 1 calc PR . .
H1S2 H 0.1387 0.2454 0.6839 0.149 Uiso 0.25 1 calc PR . .
H1S3 H 0.0674 0.2224 0.6137 0.149 Uiso 0.25 1 calc PR . .
C2S C 0.1752(12) 0.2500 0.5412(16) 0.178(15) Uiso 0.50 2 d SPD . .
H2S1 H 0.1666 0.2198 0.5010 0.214 Uiso 0.25 1 calc PR . .
H2S2 H 0.1666 0.2802 0.5010 0.214 Uiso 0.25 1 calc PR . .
C3S C 0.2666(12) 0.2500 0.5813(16) 0.148(12) Uiso 0.50 2 d SPD . .
H3S1 H 0.2744 0.2802 0.6219 0.178 Uiso 0.25 1 calc PR . .
H3S2 H 0.2744 0.2198 0.6219 0.178 Uiso 0.25 1 calc PR . .
C4S C 0.3355(12) 0.2500 0.5042(16) 0.180(16) Uiso 0.50 2 d SPD . .
H4S1 H 0.3283 0.2802 0.4636 0.216 Uiso 0.25 1 calc PR . .
H4S2 H 0.3283 0.2198 0.4636 0.216 Uiso 0.25 1 calc PR . .
C5S C 0.4270(12) 0.2500 0.5482(17) 0.189(16) Uiso 0.50 2 d SPD . .
H5S1 H 0.4345 0.2802 0.5887 0.227 Uiso 0.25 1 calc PR . .
H5S2 H 0.4345 0.2198 0.5887 0.227 Uiso 0.25 1 calc PR . .
C6S C 0.4947(13) 0.2500 0.469(2) 0.158(13) Uiso 0.50 2 d SPD . .
H6S1 H 0.5076 0.2152 0.4500 0.189 Uiso 0.25 1 calc PR . .
H6S2 H 0.5477 0.2663 0.4912 0.189 Uiso 0.25 1 calc PR . .
H6S3 H 0.4721 0.2685 0.4136 0.189 Uiso 0.25 1 calc PR . .

loop_
_atom_site_aniso_label
_atom_site_aniso_U_11
_atom_site_aniso_U_22
_atom_site_aniso_U_33
_atom_site_aniso_U_23
_atom_site_aniso_U_13
_atom_site_aniso_U_12
Te1 0.0421(3) 0.0335(2) 0.0345(2) 0.000 0.00284(19) 0.000
S1 0.0552(8) 0.0380(6) 0.0400(7) -0.0025(5) 0.0149(6) -0.0013(5)
S2 0.0523(8) 0.0501(7) 0.0369(6) 0.0061(5) 0.0129(6) -0.0049(6)
P1 0.0382(6) 0.0335(6) 0.0318(6) 0.0010(5) 0.0033(5) -0.0028(5)
P2 0.0368(6) 0.0358(6) 0.0312(6) 0.0044(5) 0.0041(5) -0.0021(5)
N1 0.0316(19) 0.0361(19) 0.033(2) 0.0035(15) 0.0002(15) -0.0022(15)
N2 0.038(2) 0.040(2) 0.034(2) 0.0044(16) 0.0002(17) -0.0048(17)
N3 0.045(2) 0.0324(19) 0.035(2) -0.0010(16) 0.0080(18) -0.0049(17)
N4 0.043(2) 0.034(2) 0.038(2) 0.0074(16) 0.0099(17) 0.0009(17)
C10 0.035(3) 0.048(3) 0.038(2) 0.004(2) -0.002(2) -0.001(2)
C11 0.054(3) 0.052(3) 0.069(4) -0.008(3) -0.015(3) -0.007(3)
C12 0.032(3) 0.070(4) 0.054(3) 0.001(3) 0.003(2) 0.001(2)
C13 0.048(3) 0.065(3) 0.051(3) 0.016(3) -0.007(3) 0.001(3)
C20 0.041(3) 0.062(3) 0.039(3) 0.007(2) -0.010(2) -0.009(2)
C21 0.062(4) 0.113(5) 0.039(3) -0.004(3) -0.006(3) -0.020(4)
C22 0.055(4) 0.062(4) 0.074(4) 0.017(3) -0.024(3) -0.006(3)
C23 0.051(3) 0.062(3) 0.059(3) 0.006(3) -0.011(3) -0.015(3)
C30 0.051(3) 0.036(2) 0.039(3) -0.0017(19) 0.015(2) -0.004(2)
C31 0.082(4) 0.041(3) 0.059(3) -0.011(2) 0.032(3) -0.007(3)
C32 0.051(3) 0.056(3) 0.060(3) -0.004(3) 0.018(3) -0.006(3)
C33 0.074(4) 0.080(4) 0.034(3) 0.003(3) 0.009(3) -0.003(3)
C40 0.053(3) 0.033(2) 0.045(3) 0.006(2) 0.005(2) 0.005(2)
C41 0.058(3) 0.043(3) 0.058(3) 0.001(2) 0.005(3) -0.004(2)
C42 0.069(4) 0.050(3) 0.060(4) 0.012(3) 0.000(3) 0.008(3)
C43 0.067(4) 0.047(3) 0.058(3) 0.001(2) 0.013(3) 0.010(3)

loop_
_atom_type_symbol
_atom_type_description
_atom_type_scat_dispersion_real
_atom_type_scat_dispersion_imag
_atom_type_scat_source
C C 0.0033 0.0016 'International Tables Vol C Tables 4.2.6.8 and 6.1.1.4'
H H 0.0000 0.0000 'International Tables Vol C Tables 4.2.6.8 and 6.1.1.4'
N N 0.0061 0.0033 'International Tables Vol C Tables 4.2.6.8 and 6.1.1.4'
P P 0.1023 0.0942 'International Tables Vol C Tables 4.2.6.8 and 6.1.1.4'
S S 0.1246 0.1234 'International Tables Vol C Tables 4.2.6.8 and 6.1.1.4'
Te Te -0.5308 1.6751 'International Tables Vol C Tables 4.2.6.8 and 6.1.1.4'

loop_
_geom_angle_atom_site_label_1
_geom_angle_atom_site_label_2
_geom_angle_atom_site_label_3
_geom_angle
_geom_angle_site_symmetry_1
_geom_angle_site_symmetry_3
_geom_angle_publ_flag
S1 Te1 S1 82.25(6) 8_565 . ?
S1 Te1 N3 150.06(9) 8_565 . ?
S1 Te1 N3 67.81(9) . . ?
S1 Te1 N3 67.81(9) 8_565 8_565 ?
S1 Te1 N3 150.06(9) . 8_565 ?
N3 Te1 N3 142.13(17) . 8_565 ?
P1 S1 Te1 88.52(5) . . ?
N3 P1 N2 122.1(2) . . ?
N3 P1 N1 122.4(2) . . ?
N2 P1 N1 83.54(18) . . ?
N3 P1 S1 103.11(15) . . ?
N2 P1 S1 112.76(15) . . ?
N1 P1 S1 112.75(14) . . ?
N3 P1 P2 139.71(15) . . ?
N2 P1 P2 42.08(13) . . ?
N1 P1 P2 41.79(12) . . ?
S1 P1 P2 117.19(7) . . ?
N4 P2 N1 107.69(19) . . ?
N4 P2 N2 109.2(2) . . ?
N1 P2 N2 83.27(18) . . ?
N4 P2 S2 113.56(15) . . ?
N1 P2 S2 119.95(14) . . ?
N2 P2 S2 119.28(14) . . ?
N4 P2 P1 119.09(14) . . ?
N1 P2 P1 42.05(13) . . ?
N2 P2 P1 41.54(13) . . ?
S2 P2 P1 127.35(7) . . ?
C10 N1 P2 130.3(3) . . ?
C10 N1 P1 129.8(3) . . ?
P2 N1 P1 96.16(18) . . ?
C20 N2 P1 130.2(3) . . ?
C20 N2 P2 130.1(3) . . ?
P1 N2 P2 96.4(2) . . ?
C30 N3 P1 134.5(3) . . ?
C30 N3 Te1 124.9(3) . . ?
P1 N3 Te1 100.51(18) . . ?
C40 N4 P2 134.0(3) . . ?
N1 C10 C11 108.0(4) . . ?
N1 C10 C12 110.5(4) . . ?
C11 C10 C12 110.5(4) . . ?
N1 C10 C13 108.2(4) . . ?
C11 C10 C13 110.2(4) . . ?
C12 C10 C13 109.4(4) . . ?
N2 C20 C22 108.1(4) . . ?
N2 C20 C23 108.6(4) . . ?
C22 C20 C23 110.4(4) . . ?
N2 C20 C21 110.2(4) . . ?
C22 C20 C21 110.3(5) . . ?
C23 C20 C21 109.2(5) . . ?
N3 C30 C33 108.3(4) . . ?
N3 C30 C32 108.1(4) . . ?
C33 C30 C32 108.9(4) . . ?
N3 C30 C31 112.2(4) . . ?
C33 C30 C31 110.5(5) . . ?
C32 C30 C31 108.8(4) . . ?
N4 C40 C43 105.0(4) . . ?
N4 C40 C42 111.2(4) . . ?
C43 C40 C42 109.5(4) . . ?
N4 C40 C41 111.4(4) . . ?
C43 C40 C41 109.4(5) . . ?
C42 C40 C41 110.2(4) . . ?
C3S C2S C1S 110.1(10) . . ?
C4S C3S C2S 112.7(10) . . ?
C3S C4S C5S 110.8(10) . . ?
C6S C5S C4S 109.4(10) . . ?

loop_
_geom_bond_atom_site_label_1
_geom_bond_atom_site_label_2
_geom_bond_distance
_geom_bond_site_symmetry_2
_geom_bond_publ_flag
Te1 S1 2.5335(13) 8_565 ?
Te1 S1 2.5335(13) . ?
Te1 N3 2.535(4) . ?
Te1 N3 2.535(4) 8_565 ?
S1 P1 2.0338(17) . ?
S2 P2 1.9315(16) . ?
P1 N3 1.556(4) . ?
P1 N2 1.684(4) . ?
P1 N1 1.700(4) . ?
P1 P2 2.5240(16) . ?
P2 N4 1.630(4) . ?
P2 N1 1.692(4) . ?
P2 N2 1.702(4) . ?
N1 C10 1.500(6) . ?
N2 C20 1.499(6) . ?
N3 C30 1.486(6) . ?
N4 C40 1.501(6) . ?
C10 C11 1.511(7) . ?
C10 C12 1.533(7) . ?
C10 C13 1.536(7) . ?
C20 C22 1.520(8) . ?
C20 C23 1.523(7) . ?
C20 C21 1.534(7) . ?
C30 C33 1.517(7) . ?
C30 C32 1.536(7) . ?
C30 C31 1.541(7) . ?
C40 C43 1.528(7) . ?
C40 C42 1.529(7) . ?
C40 C41 1.532(7) . ?
C1S C2S 1.545(10) . ?
C2S C3S 1.521(10) . ?
C3S C4S 1.519(10) . ?
C4S C5S 1.544(10) . ?
C5S C6S 1.534(10) . ?

loop_
_geom_torsion_atom_site_label_1
_geom_torsion_atom_site_label_2
_geom_torsion_atom_site_label_3
_geom_torsion_atom_site_label_4
_geom_torsion
_geom_torsion_site_symmetry_1
_geom_torsion_site_symmetry_2
_geom_torsion_site_symmetry_3
_geom_torsion_site_symmetry_4
_geom_torsion_publ_flag
S1 Te1 S1 P1 -178.29(4) 8_565 . . . ?
N3 Te1 S1 P1 1.34(11) . . . . ?
N3 Te1 S1 P1 -177.60(19) 8_565 . . . ?
Te1 S1 P1 N3 -2.08(17) . . . . ?
Te1 S1 P1 N2 131.49(15) . . . . ?
Te1 S1 P1 N1 -136.01(14) . . . . ?
Te1 S1 P1 P2 177.90(6) . . . . ?
N3 P1 P2 N4 -1.2(3) . . . . ?
N2 P1 P2 N4 -86.5(3) . . . . ?
N1 P1 P2 N4 84.4(3) . . . . ?
S1 P1 P2 N4 178.87(18) . . . . ?
N3 P1 P2 N1 -85.6(3) . . . . ?
N2 P1 P2 N1 -170.9(3) . . . . ?
S1 P1 P2 N1 94.5(2) . . . . ?
N3 P1 P2 N2 85.4(3) . . . . ?
N1 P1 P2 N2 170.9(3) . . . . ?
S1 P1 P2 N2 -94.6(2) . . . . ?
N3 P1 P2 S2 179.2(3) . . . . ?
N2 P1 P2 S2 93.8(2) . . . . ?
N1 P1 P2 S2 -95.3(2) . . . . ?
S1 P1 P2 S2 -0.79(13) . . . . ?
N4 P2 N1 C10 86.5(4) . . . . ?
N2 P2 N1 C10 -165.5(4) . . . . ?
S2 P2 N1 C10 -45.4(4) . . . . ?
P1 P2 N1 C10 -159.4(5) . . . . ?
N4 P2 N1 P1 -114.1(2) . . . . ?
N2 P2 N1 P1 -6.03(18) . . . . ?
S2 P2 N1 P1 113.99(15) . . . . ?
N3 P1 N1 C10 -70.2(4) . . . . ?
N2 P1 N1 C10 165.7(4) . . . . ?
S1 P1 N1 C10 53.7(4) . . . . ?
P2 P1 N1 C10 159.6(5) . . . . ?
N3 P1 N1 P2 130.2(2) . . . . ?
N2 P1 N1 P2 6.09(19) . . . . ?
S1 P1 N1 P2 -105.91(15) . . . . ?
N3 P1 N2 C20 69.1(5) . . . . ?
N1 P1 N2 C20 -166.5(4) . . . . ?
S1 P1 N2 C20 -54.5(4) . . . . ?
P2 P1 N2 C20 -160.5(5) . . . . ?
N3 P1 N2 P2 -130.5(2) . . . . ?
N1 P1 N2 P2 -6.06(18) . . . . ?
S1 P1 N2 P2 105.94(16) . . . . ?
N4 P2 N2 C20 -87.0(4) . . . . ?
N1 P2 N2 C20 166.6(4) . . . . ?
S2 P2 N2 C20 45.9(5) . . . . ?
P1 P2 N2 C20 160.5(5) . . . . ?
N4 P2 N2 P1 112.5(2) . . . . ?
N1 P2 N2 P1 6.09(19) . . . . ?
S2 P2 N2 P1 -114.59(16) . . . . ?
N2 P1 N3 C30 52.4(5) . . . . ?
N1 P1 N3 C30 -51.5(5) . . . . ?
S1 P1 N3 C30 -179.6(4) . . . . ?
P2 P1 N3 C30 0.4(6) . . . . ?
N2 P1 N3 Te1 -125.83(19) . . . . ?
N1 P1 N3 Te1 130.27(18) . . . . ?
S1 P1 N3 Te1 2.11(17) . . . . ?
P2 P1 N3 Te1 -177.86(11) . . . . ?
S1 Te1 N3 C30 -179.5(3) 8_565 . . . ?
S1 Te1 N3 C30 179.7(4) . . . . ?
N3 Te1 N3 C30 -1.1(6) 8_565 . . . ?
S1 Te1 N3 P1 -1.1(3) 8_565 . . . ?
S1 Te1 N3 P1 -1.78(14) . . . . ?
N3 Te1 N3 P1 177.36(11) 8_565 . . . ?
N1 P2 N4 C40 -138.2(4) . . . . ?
N2 P2 N4 C40 132.9(4) . . . . ?
S2 P2 N4 C40 -2.8(5) . . . . ?
P1 P2 N4 C40 177.4(4) . . . . ?
P2 N1 C10 C11 -51.1(5) . . . . ?
P1 N1 C10 C11 156.0(4) . . . . ?
P2 N1 C10 C12 69.8(5) . . . . ?
P1 N1 C10 C12 -83.1(5) . . . . ?
P2 N1 C10 C13 -170.4(3) . . . . ?
P1 N1 C10 C13 36.7(5) . . . . ?
P1 N2 C20 C22 -154.7(4) . . . . ?
P2 N2 C20 C22 51.0(6) . . . . ?
P1 N2 C20 C23 -34.9(6) . . . . ?
P2 N2 C20 C23 170.9(4) . . . . ?
P1 N2 C20 C21 84.7(5) . . . . ?
P2 N2 C20 C21 -69.6(6) . . . . ?
P1 N3 C30 C33 121.7(5) . . . . ?
Te1 N3 C30 C33 -60.4(5) . . . . ?
P1 N3 C30 C32 -120.5(5) . . . . ?
Te1 N3 C30 C32 57.4(5) . . . . ?
P1 N3 C30 C31 -0.5(7) . . . . ?
Te1 N3 C30 C31 177.4(4) . . . . ?
P2 N4 C40 C43 -177.9(4) . . . . ?
P2 N4 C40 C42 -59.6(6) . . . . ?
P2 N4 C40 C41 63.7(6) . . . . ?
C1S C2S C3S C4S 180.000(2) . . . . ?
C2S C3S C4S C5S 180.000(2) . . . . ?
C3S C4S C5S C6S 180.000(4) . . . . ?
